data_7218346
loop_
_publ_author_name
'Seidel, R\"udiger W.'
'Goddard, Richard'
'Oppel, Iris M.'

_publ_section_title
;
 Isomorphous free-base, Ni(ii)- and
 Cu(ii)-5,10,15,20-tetra(4-hydroxyphenyl)porphyrin nitrobenzene
 hexasolvates with tetragonal 3D hydrogen-bonded network structures
;
_journal_issue 45
_journal_name_full CrystEngComm
_journal_page_first 10505
_journal_paper_doi 10.1039/C4CE01881H
_journal_volume 16
_journal_year 2014
_chemical_formula_moiety 'C44 H28 Cu N4 O4, 6(C6 H5 N O2)'
_chemical_formula_sum 'C80 H58 Cu N10 O16'
_chemical_formula_weight 1478.90
_chemical_name_systematic '5,10,15,20-tetra(4-hydroxyphenyl)porphyrinatocopper(II) nitrobenzene hexasolvate'
_space_group_crystal_system tetragonal
_space_group_IT_number 103
_space_group_name_Hall 'P 4 -2c'
_space_group_name_H-M_alt 'P 4 c c'
_symmetry_space_group_name_Hall 'P 4 -2c'
_symmetry_space_group_name_H-M 'P 4 c c'
_atom_sites_solution_hydrogens geom
_atom_sites_solution_primary direct
_atom_sites_solution_secondary difmap
_audit_creation_method SHELXL-2014/6
_cell_angle_alpha 90
_cell_angle_beta 90
_cell_angle_gamma 90
_cell_formula_units_Z 8
_cell_length_a 27.3921(7)
_cell_length_b 27.3921(7)
_cell_length_c 18.3185(9)
_cell_measurement_reflns_used 4042
_cell_measurement_temperature 108(2)
_cell_measurement_theta_max 24.4750
_cell_measurement_theta_min 3.5170
_cell_volume 13744.9(8)
_computing_cell_refinement
;
CrysAlisPro, Agilent Technologies,
Version 1.171.37.34 (release 22-05-2014 CrysAlis171 .NET)
(compiled May 22 2014,16:03:01)
;
_computing_data_collection
;
CrysAlisPro, Agilent Technologies,
Version 1.171.37.34 (release 22-05-2014 CrysAlis171 .NET)
(compiled May 22 2014,16:03:01)
;
_computing_data_reduction
;
CrysAlisPro, Agilent Technologies,
Version 1.171.37.34 (release 22-05-2014 CrysAlis171 .NET)
(compiled May 22 2014,16:03:01)
;
_computing_molecular_graphics 'Diamond 3.2i (Crystal Impact GbR, 2012)'
_computing_publication_material 'enCIFer (Allen et al., 2002)'
_computing_structure_refinement 'SHELXL-2014/6 (Sheldrick, 2014)'
_computing_structure_solution 'SHELXS-97 (Sheldrick, 2008)'
_diffrn_ambient_temperature 108(2)
_diffrn_detector_area_resol_mean 8.4171
_diffrn_measured_fraction_theta_full 0.995
_diffrn_measured_fraction_theta_max 0.995
_diffrn_measurement_device_type 'Xcalibur2, Oxford Diffraction'
_diffrn_measurement_method '\w scans'
_diffrn_radiation_monochromator graphite
_diffrn_radiation_type MoK\a
_diffrn_radiation_wavelength 0.71073
_diffrn_reflns_av_R_equivalents 0.2216
_diffrn_reflns_av_unetI/netI 0.0820
_diffrn_reflns_Laue_measured_fraction_full 0.995
_diffrn_reflns_Laue_measured_fraction_max 0.995
_diffrn_reflns_limit_h_max 30
_diffrn_reflns_limit_h_min -30
_diffrn_reflns_limit_k_max 30
_diffrn_reflns_limit_k_min -26
_diffrn_reflns_limit_l_max 20
_diffrn_reflns_limit_l_min -20
_diffrn_reflns_number 99874
_diffrn_reflns_point_group_measured_fraction_full 0.996
_diffrn_reflns_point_group_measured_fraction_max 0.996
_diffrn_reflns_theta_full 23.256
_diffrn_reflns_theta_max 23.256
_diffrn_reflns_theta_min 3.484
_diffrn_source 'Enhance (Mo) X-ray Source'
_exptl_absorpt_coefficient_mu 0.399
_exptl_absorpt_correction_T_max 1.00000
_exptl_absorpt_correction_T_min 0.87099
_exptl_absorpt_correction_type multi-scan
_exptl_absorpt_process_details
;
CrysAlisPro, Agilent Technologies,
Version 1.171.37.34 (release 22-05-2014 CrysAlis171 .NET)
(compiled May 22 2014,16:03:01)
Empirical absorption correction using spherical harmonics,
 implemented in SCALE3 ABSPACK scaling algorithm.
;
_exptl_crystal_colour red
_exptl_crystal_density_diffrn 1.429
_exptl_crystal_description block
_exptl_crystal_F_000 6120
_exptl_crystal_recrystallization_method 'Re-crystallisation from solvent: Tetrahydrofuran/nitrobenzene'
_exptl_crystal_size_max 0.340
_exptl_crystal_size_mid 0.140
_exptl_crystal_size_min 0.070
_refine_diff_density_max 1.403
_refine_diff_density_min -0.456
_refine_diff_density_rms 0.087
_refine_ls_abs_structure_details
;
 Refined as an inversion twin.
;
_refine_ls_abs_structure_Flack 0.45(5)
_refine_ls_extinction_method none
_refine_ls_goodness_of_fit_ref 1.024
_refine_ls_hydrogen_treatment constr
_refine_ls_matrix_type full
_refine_ls_number_parameters 709
_refine_ls_number_reflns 9857
_refine_ls_number_restraints 9
_refine_ls_restrained_S_all 1.024
_refine_ls_R_factor_all 0.1366
_refine_ls_R_factor_gt 0.0769
_refine_ls_shift/su_max 0.000
_refine_ls_shift/su_mean 0.000
_refine_ls_structure_factor_coef Fsqd
_refine_ls_weighting_details 'w=1/[\s^2^(Fo^2^)+(0.0834P)^2^+38.7488P] where P=(Fo^2^+2Fc^2^)/3'
_refine_ls_weighting_scheme calc
_refine_ls_wR_factor_gt 0.1768
_refine_ls_wR_factor_ref 0.2131
_reflns_Friedel_coverage 0.926
_reflns_Friedel_fraction_full 0.997
_reflns_Friedel_fraction_max 0.997
_reflns_number_gt 5969
_reflns_number_total 9857
_reflns_threshold_expression 'I > 2\s(I)'
_cod_data_source_file c4ce01881h2.cif
_cod_data_source_block wh031
_cod_depositor_comments 'Adding full bibliography for 7218344--7218346.cif.'
_cod_original_cell_volume 13744.9(10)
_cod_database_code 7218346
_shelx_space_group_comment
;
The symmetry employed for this shelxl refinement is uniquely defined
by the following loop, which should always be used as a source of
symmetry information in preference to the above space-group names.
They are only intended as comments.
;
_shelx_estimated_absorpt_t_min 0.876
_shelx_estimated_absorpt_t_max 0.973
_shelxl_version_number 2014/6

loop_
_space_group_symop_operation_xyz
'x, y, z'
'-x, -y, z'
'-y, x, z'
'y, -x, z'
'x, -y, z+1/2'
'-x, y, z+1/2'
'-y, -x, z+1/2'
'y, x, z+1/2'

loop_
_atom_site_label
_atom_site_type_symbol
_atom_site_fract_x
_atom_site_fract_y
_atom_site_fract_z
_atom_site_U_iso_or_equiv
_atom_site_adp_type
_atom_site_occupancy
_atom_site_site_symmetry_order
_atom_site_calc_flag
_atom_site_refinement_flags_posn
_atom_site_refinement_flags_adp
_atom_site_refinement_flags_occupancy
_atom_site_disorder_assembly
_atom_site_disorder_group
Cu1 Cu 0.5000 0.0000 0.70228(18) 0.0194(4) Uani 1 2 d S T P . .
N21 N 0.4269(4) 0.0014(4) 0.7008(8) 0.021(3) Uani 1 1 d . . . . .
N22 N 0.5020(4) 0.0729(4) 0.7003(7) 0.019(3) Uani 1 1 d . . . . .
C1 C 0.3948(5) -0.0377(5) 0.6948(7) 0.019(3) Uani 1 1 d . . . . .
C2 C 0.3465(5) -0.0212(5) 0.6960(7) 0.027(4) Uani 1 1 d . . . . .
H2 H 0.3181 -0.0407 0.6907 0.032 Uiso 1 1 calc R U . . .
C3 C 0.3478(5) 0.0274(5) 0.7060(7) 0.023(3) Uani 1 1 d . . . . .
H3 H 0.3202 0.0481 0.7107 0.027 Uiso 1 1 calc R U . . .
C4 C 0.3969(5) 0.0424(5) 0.7082(7) 0.020(3) Uani 1 1 d . . . . .
C5 C 0.4146(5) 0.0905(4) 0.7128(7) 0.018(3) Uani 1 1 d . . . . .
C6 C 0.4625(5) 0.1037(5) 0.7063(8) 0.023(3) Uani 1 1 d . . . . .
C7 C 0.4790(5) 0.1540(5) 0.7013(8) 0.026(4) Uani 1 1 d . . . . .
H7 H 0.4591 0.1824 0.7039 0.031 Uiso 1 1 calc R U . . .
C8 C 0.5281(5) 0.1529(5) 0.6923(7) 0.023(3) Uani 1 1 d . . . . .
H8 H 0.5492 0.1802 0.6875 0.028 Uiso 1 1 calc R U . . .
C9 C 0.5422(5) 0.1018(5) 0.6914(7) 0.023(3) Uani 1 1 d . . . . .
C10 C 0.5910(5) 0.0867(5) 0.6893(7) 0.020(3) Uani 1 1 d . . . . .
O51 O 0.2796(3) 0.2450(3) 0.7607(5) 0.027(2) Uani 1 1 d . . . . .
H51 H 0.2600 0.2471 0.7255 0.033 Uiso 1 1 calc R U . . .
C51 C 0.3121(5) 0.2055(5) 0.7486(9) 0.031(4) Uani 1 1 d . . . . .
C52 C 0.3467(5) 0.1961(5) 0.7995(7) 0.029(3) Uani 1 1 d . . . . .
H52 H 0.3486 0.2152 0.8427 0.035 Uiso 1 1 calc R U . . .
C53 C 0.3790(5) 0.1583(5) 0.7878(6) 0.029(3) Uani 1 1 d . . . . .
H53 H 0.4031 0.1511 0.8235 0.035 Uiso 1 1 calc R U . . .
C54 C 0.3769(5) 0.1308(5) 0.7246(8) 0.029(4) Uani 1 1 d . . . . .
C55 C 0.3416(5) 0.1410(5) 0.6725(8) 0.033(3) Uani 1 1 d . . . . .
H55 H 0.3399 0.1221 0.6291 0.040 Uiso 1 1 calc R U . . .
C56 C 0.3084(5) 0.1790(5) 0.6839(8) 0.028(3) Uani 1 1 d . . . . .
H56 H 0.2841 0.1866 0.6487 0.034 Uiso 1 1 calc R U . . .
O101 O 0.7440(3) 0.2209(3) 0.6443(6) 0.036(2) Uani 1 1 d . . . . .
H101 H 0.7411 0.2345 0.6034 0.043 Uiso 1 1 calc R U . . .
C101 C 0.7056(5) 0.1903(5) 0.6554(8) 0.028(3) Uani 1 1 d . . . . .
C102 C 0.7028(5) 0.1642(5) 0.7196(8) 0.029(3) Uani 1 1 d . . . . .
H102 H 0.7269 0.1688 0.7563 0.035 Uiso 1 1 calc R U . . .
C103 C 0.6655(5) 0.1314(5) 0.7311(7) 0.025(3) Uani 1 1 d . . . . .
H103 H 0.6643 0.1136 0.7756 0.030 Uiso 1 1 calc R U . . .
C104 C 0.6296(4) 0.1238(5) 0.6788(7) 0.021(3) Uani 1 1 d . . . . .
C105 C 0.6312(5) 0.1518(5) 0.6156(7) 0.031(3) Uani 1 1 d . . . . .
H105 H 0.6061 0.1483 0.5802 0.037 Uiso 1 1 calc R U . . .
C106 C 0.6686(4) 0.1848(5) 0.6030(7) 0.028(3) Uani 1 1 d . . . . .
H106 H 0.6692 0.2035 0.5593 0.033 Uiso 1 1 calc R U . . .
Cu2 Cu 0.0000 0.0000 0.39776(16) 0.0178(8) Uani 1 4 d S T P . .
N31 N 0.0734(4) 0.0001(4) 0.3972(7) 0.022(3) Uani 1 1 d . . . . .
C21 C 0.1036(5) -0.0400(5) 0.3968(7) 0.022(3) Uani 1 1 d . . . . .
C22 C 0.1542(5) -0.0239(5) 0.3968(7) 0.018(3) Uani 1 1 d . . . . .
H22 H 0.1823 -0.0442 0.3976 0.022 Uiso 1 1 calc R U . . .
C23 C 0.1539(5) 0.0245(5) 0.3952(8) 0.029(4) Uani 1 1 d . . . . .
H23 H 0.1816 0.0452 0.3932 0.035 Uiso 1 1 calc R U . . .
C24 C 0.1040(5) 0.0394(5) 0.3972(8) 0.021(3) Uani 1 1 d . . . . .
C25 C 0.0888(5) 0.0888(5) 0.3976(7) 0.017(3) Uani 1 1 d . . . . .
O251 O 0.2385(4) 0.2316(4) 0.3889(6) 0.033(3) Uani 1 1 d . . . . .
H251 H 0.2378 0.2478 0.3500 0.040 Uiso 1 1 calc R U . . .
C251 C 0.2004(5) 0.1974(5) 0.3884(8) 0.022(3) Uani 1 1 d . . . . .
C252 C 0.1683(5) 0.1930(5) 0.3314(8) 0.032(4) Uani 1 1 d . . . . .
H252 H 0.1711 0.2135 0.2897 0.038 Uiso 1 1 calc R U . . .
C253 C 0.1314(5) 0.1581(4) 0.3357(7) 0.022(3) Uani 1 1 d . . . . .
H253 H 0.1081 0.1562 0.2975 0.026 Uiso 1 1 calc R U . . .
C254 C 0.1278(5) 0.1260(5) 0.3940(9) 0.027(4) Uani 1 1 d . . . . .
C255 C 0.1595(5) 0.1323(5) 0.4524(9) 0.028(3) Uani 1 1 d . . . . .
H255 H 0.1556 0.1126 0.4947 0.034 Uiso 1 1 calc R U . . .
C256 C 0.1977(5) 0.1675(4) 0.4508(9) 0.027(3) Uani 1 1 d . . . . .
H256 H 0.2202 0.1707 0.4900 0.033 Uiso 1 1 calc R U . . .
Cu3 Cu 0.5000 0.5000 0.51446(16) 0.0165(8) Uani 1 4 d S T P . .
N41 N 0.4271(4) 0.4993(4) 0.5139(7) 0.017(3) Uani 1 1 d . . . . .
C31 C 0.3962(5) 0.5405(5) 0.5148(8) 0.019(3) Uani 1 1 d . . . . .
C32 C 0.3467(5) 0.5244(5) 0.5164(8) 0.030(4) Uani 1 1 d . . . . .
H32 H 0.3187 0.5448 0.5172 0.036 Uiso 1 1 calc R U . . .
C33 C 0.3465(5) 0.4751(5) 0.5165(7) 0.020(3) Uani 1 1 d . . . . .
H33 H 0.3186 0.4544 0.5177 0.024 Uiso 1 1 calc R U . . .
C34 C 0.3967(4) 0.4599(5) 0.5145(7) 0.014(3) Uani 1 1 d . . . . .
C35 C 0.4113(5) 0.4112(5) 0.5164(9) 0.023(3) Uani 1 1 d . . . . .
O351 O 0.2732(3) 0.2580(3) 0.5194(6) 0.030(2) Uani 1 1 d . . . . .
H351 H 0.2589 0.2555 0.4790 0.036 Uiso 1 1 calc R U . . .
C351 C 0.3049(5) 0.2962(5) 0.5170(8) 0.025(3) Uani 1 1 d . . . . .
C352 C 0.3328(5) 0.3053(5) 0.5790(8) 0.025(3) Uani 1 1 d . . . . .
H352 H 0.3286 0.2858 0.6214 0.030 Uiso 1 1 calc R U . . .
C353 C 0.3670(5) 0.3431(5) 0.5789(8) 0.025(3) Uani 1 1 d . . . . .
H353 H 0.3860 0.3497 0.6212 0.030 Uiso 1 1 calc R U . . .
C354 C 0.3730(4) 0.3718(4) 0.5145(8) 0.016(3) Uani 1 1 d . . . . .
C355 C 0.3443(5) 0.3636(5) 0.4559(8) 0.023(3) Uani 1 1 d . . . . .
H355 H 0.3468 0.3842 0.4143 0.028 Uiso 1 1 calc R U . . .
C356 C 0.3109(5) 0.3250(5) 0.4557(9) 0.033(4) Uani 1 1 d . . . . .
H356 H 0.2923 0.3185 0.4132 0.039 Uiso 1 1 calc R U . . .
O61 O 0.5857(5) 0.3012(5) 0.2963(7) 0.078(4) Uiso 1 1 d . . . . .
O62 O 0.5734(4) 0.2717(4) 0.1892(6) 0.052(3) Uiso 1 1 d . . . . .
N61 N 0.5576(5) 0.2886(5) 0.2473(8) 0.054(4) Uiso 1 1 d . . . . .
C61 C 0.5056(6) 0.2946(6) 0.2562(10) 0.042(4) Uiso 1 1 d . . . . .
C62 C 0.4880(6) 0.3109(6) 0.3214(10) 0.059(5) Uiso 1 1 d . . . . .
H62 H 0.5095 0.3188 0.3604 0.071 Uiso 1 1 calc R U . . .
C63 C 0.4378(7) 0.3157(7) 0.3293(11) 0.070(5) Uiso 1 1 d . . . . .
H63 H 0.4249 0.3263 0.3748 0.084 Uiso 1 1 calc R U . . .
C64 C 0.4063(7) 0.3053(6) 0.2726(9) 0.057(5) Uiso 1 1 d . . . . .
H64 H 0.3721 0.3087 0.2790 0.068 Uiso 1 1 calc R U . . .
C65 C 0.4254(6) 0.2897(6) 0.2051(10) 0.055(5) Uiso 1 1 d . . . . .
H65 H 0.4041 0.2829 0.1655 0.066 Uiso 1 1 calc R U . . .
C66 C 0.4757(6) 0.2844(5) 0.1967(9) 0.044(4) Uiso 1 1 d . . . . .
H66 H 0.4892 0.2740 0.1515 0.053 Uiso 1 1 calc R U . . .
O71 O -0.0746(4) 0.2223(4) 0.7084(7) 0.066(4) Uiso 1 1 d . . . . .
O72 O -0.0754(5) 0.2144(5) 0.5917(9) 0.091(4) Uiso 1 1 d . . . . .
N71 N -0.0541(5) 0.2137(5) 0.6507(9) 0.055(4) Uiso 1 1 d . . . . .
C71 C -0.0016(5) 0.2052(6) 0.6497(10) 0.041(4) Uiso 1 1 d . . . . .
C72 C 0.0222(7) 0.2000(7) 0.5837(11) 0.068(5) Uiso 1 1 d . . . . .
H72 H 0.0045 0.2007 0.5391 0.081 Uiso 1 1 calc R U . . .
C73 C 0.0718(8) 0.1938(8) 0.5836(12) 0.080(6) Uiso 1 1 d . . . . .
H73 H 0.0889 0.1907 0.5387 0.096 Uiso 1 1 calc R U . . .
C74 C 0.0980(8) 0.1921(7) 0.6522(11) 0.073(6) Uiso 1 1 d . . . . .
H74 H 0.1322 0.1868 0.6534 0.087 Uiso 1 1 calc R U . . .
C75 C 0.0712(7) 0.1986(7) 0.7177(11) 0.064(5) Uiso 1 1 d . . . . .
H75 H 0.0875 0.1983 0.7635 0.077 Uiso 1 1 calc R U . . .
C76 C 0.0233(6) 0.2052(6) 0.7149(9) 0.050(4) Uiso 1 1 d . . . . .
H76 H 0.0058 0.2102 0.7591 0.060 Uiso 1 1 calc R U . . .
O81 O -0.0865(5) 0.2813(5) 0.3809(7) 0.072(4) Uiso 1 1 d . . . . .
O82 O -0.0929(5) 0.3066(5) 0.4925(8) 0.087(4) Uiso 1 1 d . . . . .
N81 N -0.0689(5) 0.2961(5) 0.4387(8) 0.055(4) Uiso 1 1 d . . . . .
C81 C -0.0162(6) 0.2978(6) 0.4400(9) 0.043(4) Uiso 1 1 d . . . . .
C82 C 0.0054(7) 0.3126(6) 0.5054(10) 0.069(5) Uiso 1 1 d . . . . .
H82 H -0.0138 0.3186 0.5476 0.083 Uiso 1 1 calc R U . . .
C83 C 0.0555(8) 0.3181(8) 0.5067(12) 0.083(6) Uiso 1 1 d . . . . .
H83 H 0.0705 0.3307 0.5495 0.100 Uiso 1 1 calc R U . . .
C84 C 0.0841(7) 0.3061(6) 0.4488(11) 0.063(5) Uiso 1 1 d . . . . .
H84 H 0.1187 0.3071 0.4527 0.076 Uiso 1 1 calc R U . . .
C85 C 0.0616(7) 0.2924(6) 0.3832(10) 0.057(5) Uiso 1 1 d . . . . .
H85 H 0.0810 0.2843 0.3419 0.068 Uiso 1 1 calc R U . . .
C86 C 0.0115(6) 0.2905(6) 0.3786(8) 0.047(4) Uiso 1 1 d . . . . .
H86 H -0.0039 0.2841 0.3330 0.057 Uiso 1 1 calc R U . . .
O91 O 0.1004(4) 0.4612(4) 0.3847(6) 0.052(3) Uiso 1 1 d . . . . .
O92 O 0.1061(4) 0.4555(4) 0.5017(6) 0.055(3) Uiso 1 1 d . . . . .
N91 N 0.0826(4) 0.4530(4) 0.4460(8) 0.045(3) Uiso 1 1 d . . . . .
C91 C 0.0302(5) 0.4431(5) 0.4506(8) 0.032(3) Uiso 1 1 d . . . . .
C92 C 0.0038(6) 0.4358(5) 0.3874(8) 0.046(4) Uiso 1 1 d . . . . .
H92 H 0.0198 0.4363 0.3414 0.055 Uiso 1 1 calc R U . . .
C93 C -0.0450(6) 0.4279(6) 0.3911(9) 0.051(4) Uiso 1 1 d . . . . .
H93 H -0.0635 0.4237 0.3476 0.061 Uiso 1 1 calc R U . . .
C94 C -0.0675(6) 0.4259(5) 0.4581(10) 0.044(4) Uiso 1 1 d . . . . .
H94 H -0.1015 0.4193 0.4606 0.053 Uiso 1 1 calc R U . . .
C95 C -0.0411(6) 0.4336(6) 0.5230(10) 0.054(4) Uiso 1 1 d . . . . .
H95 H -0.0571 0.4341 0.5690 0.065 Uiso 1 1 calc R U . . .
C96 C 0.0085(6) 0.4404(6) 0.5181(9) 0.049(4) Uiso 1 1 d . . . . .
H96 H 0.0277 0.4433 0.5611 0.059 Uiso 1 1 calc R U . . .
O111 O 0.5384(4) 0.2231(4) 0.5380(6) 0.053(3) Uiso 1 1 d . . . . .
O112 O 0.5577(4) 0.2150(4) 0.4236(6) 0.059(3) Uiso 1 1 d . . . . .
N111 N 0.5275(6) 0.2154(6) 0.4744(8) 0.062(4) Uiso 1 1 d . . . . .
C111 C 0.4767(5) 0.2059(5) 0.4579(8) 0.036(4) Uiso 1 1 d . . . . .
C112 C 0.4412(6) 0.2100(6) 0.5101(9) 0.049(4) Uiso 1 1 d . . . . .
H112 H 0.4500 0.2175 0.5590 0.059 Uiso 1 1 calc R U . . .
C113 C 0.3933(6) 0.2033(6) 0.4927(9) 0.048(4) Uiso 1 1 d . . . . .
H113 H 0.3690 0.2063 0.5295 0.058 Uiso 1 1 calc R U . . .
C114 C 0.3796(7) 0.1921(6) 0.4221(9) 0.056(5) Uiso 1 1 d . . . . .
H114 H 0.3463 0.1868 0.4100 0.067 Uiso 1 1 calc R U . . .
C115 C 0.4160(6) 0.1885(6) 0.3686(10) 0.058(5) Uiso 1 1 d . . . . .
H115 H 0.4069 0.1812 0.3197 0.070 Uiso 1 1 calc R U . . .
C116 C 0.4633(6) 0.1952(6) 0.3845(9) 0.051(4) Uiso 1 1 d . . . . .
H116 H 0.4875 0.1928 0.3474 0.061 Uiso 1 1 calc R U . . .
O121 O 0.4436(7) 0.5980(7) 0.3368(10) 0.042(5) Uiso 0.5 1 d D . P A -1
O122 O 0.4411(8) 0.6057(7) 0.2181(11) 0.046(5) Uiso 0.5 1 d D . P A -1
N121 N 0.4407(9) 0.5811(7) 0.2746(11) 0.038(6) Uiso 0.5 1 d D . P A -1
C121 C 0.4387(6) 0.5298(4) 0.2667(10) 0.022(6) Uiso 0.5 1 d DG . P A -1
C122 C 0.4369(7) 0.5082(6) 0.1981(8) 0.031(7) Uiso 0.5 1 d G . P A -1
H122 H 0.4365 0.5279 0.1555 0.037 Uiso 0.5 1 calc R U P A -1
C123 C 0.4359(8) 0.4576(6) 0.1919(8) 0.044(8) Uiso 0.5 1 d G . P A -1
H123 H 0.4347 0.4428 0.1450 0.052 Uiso 0.5 1 calc R U P A -1
C124 C 0.4366(8) 0.4287(4) 0.2543(10) 0.033(8) Uiso 0.5 1 d G . P A -1
H124 H 0.4359 0.3941 0.2500 0.040 Uiso 0.5 1 calc R U P A -1
C125 C 0.4383(8) 0.4503(6) 0.3228(8) 0.037(7) Uiso 0.5 1 d G . P A -1
H125 H 0.4388 0.4306 0.3654 0.044 Uiso 0.5 1 calc R U P A -1
C126 C 0.4394(7) 0.5009(6) 0.3291(8) 0.036(8) Uiso 0.5 1 d G . P A -1
H126 H 0.4405 0.5157 0.3759 0.044 Uiso 0.5 1 calc R U P A -1
O131 O 0.1074(8) 0.0560(8) 0.7037(11) 0.059(7) Uiso 0.5 1 d D . P B -1
O132 O 0.1042(9) 0.0558(9) 0.5843(13) 0.072(7) Uiso 0.5 1 d D . P B -1
N131 N 0.0856(8) 0.0570(9) 0.6451(11) 0.033(6) Uiso 0.5 1 d D . P B -1
C131 C 0.0336(5) 0.0615(7) 0.6463(11) 0.037(7) Uiso 0.5 1 d DG . P B -1
C132 C 0.0088(6) 0.0637(8) 0.7124(9) 0.035(8) Uiso 0.5 1 d G . P B -1
H132 H 0.0265 0.0635 0.7571 0.042 Uiso 0.5 1 calc R U P B -1
C133 C -0.0419(6) 0.0662(8) 0.7132(9) 0.037(7) Uiso 0.5 1 d G . P B -1
H133 H -0.0589 0.0676 0.7584 0.045 Uiso 0.5 1 calc R U P B -1
C134 C -0.0678(5) 0.0665(9) 0.6479(12) 0.044(10) Uiso 0.5 1 d G . P B -1
H134 H -0.1024 0.0681 0.6485 0.053 Uiso 0.5 1 calc R U P B -1
C135 C -0.0429(7) 0.0643(9) 0.5818(9) 0.059(10) Uiso 0.5 1 d G . P B -1
H135 H -0.0606 0.0645 0.5372 0.070 Uiso 0.5 1 calc R U P B -1
C136 C 0.0078(7) 0.0618(8) 0.5810(8) 0.049(9) Uiso 0.5 1 d G . P B -1
H136 H 0.0247 0.0604 0.5359 0.059 Uiso 0.5 1 calc R U P B -1

loop_
_atom_site_aniso_label
_atom_site_aniso_U_11
_atom_site_aniso_U_22
_atom_site_aniso_U_33
_atom_site_aniso_U_23
_atom_site_aniso_U_13
_atom_site_aniso_U_12
Cu1 0.0205(14) 0.0171(13) 0.0204(8) 0.000 0.000 0.0004(11)
N21 0.026(6) 0.013(6) 0.024(6) -0.005(5) -0.002(6) 0.000(5)
N22 0.021(6) 0.019(6) 0.016(6) 0.004(6) 0.003(5) 0.000(6)
C1 0.015(7) 0.022(8) 0.019(8) -0.004(6) -0.005(6) -0.002(6)
C2 0.029(8) 0.018(8) 0.034(9) 0.008(7) 0.000(7) -0.006(7)
C3 0.014(7) 0.026(8) 0.028(9) -0.004(7) 0.005(6) 0.007(6)
C4 0.025(8) 0.018(8) 0.016(7) 0.001(6) -0.005(6) 0.003(6)
C5 0.034(9) 0.005(7) 0.014(6) -0.005(6) 0.002(7) 0.002(6)
C6 0.016(8) 0.031(8) 0.022(8) -0.007(7) -0.004(6) 0.007(7)
C7 0.033(9) 0.005(7) 0.041(10) -0.005(7) 0.003(7) 0.000(6)
C8 0.029(8) 0.021(8) 0.019(7) 0.013(6) -0.001(6) -0.005(6)
C9 0.033(9) 0.014(7) 0.021(8) 0.005(6) -0.001(7) 0.004(6)
C10 0.026(8) 0.015(7) 0.017(8) -0.002(6) -0.007(6) 0.004(6)
O51 0.023(5) 0.024(5) 0.035(6) 0.002(4) 0.001(4) 0.004(4)
C51 0.028(9) 0.008(7) 0.057(11) 0.006(7) 0.014(8) -0.005(7)
C52 0.031(8) 0.027(8) 0.028(8) -0.009(6) 0.003(6) 0.001(7)
C53 0.038(9) 0.031(8) 0.018(7) -0.001(6) -0.004(6) 0.003(7)
C54 0.027(8) 0.018(8) 0.042(12) 0.000(7) 0.010(8) -0.006(7)
C55 0.026(8) 0.025(8) 0.049(9) 0.009(7) -0.005(7) 0.008(6)
C56 0.028(8) 0.022(7) 0.036(8) -0.003(7) 0.005(7) -0.008(6)
O101 0.042(6) 0.026(6) 0.040(6) 0.012(5) -0.002(5) -0.007(5)
C101 0.031(8) 0.024(8) 0.030(8) 0.007(7) -0.002(7) -0.009(7)
C102 0.023(8) 0.024(8) 0.040(8) -0.009(7) -0.011(7) -0.006(6)
C103 0.032(8) 0.028(8) 0.015(7) 0.010(6) 0.000(6) 0.003(7)
C104 0.018(7) 0.022(7) 0.023(8) -0.003(6) 0.004(6) 0.004(6)
C105 0.029(8) 0.026(8) 0.036(8) 0.006(6) -0.002(6) -0.001(7)
C106 0.021(7) 0.028(8) 0.034(8) 0.013(6) -0.001(6) -0.008(6)
Cu2 0.0168(12) 0.0168(12) 0.0197(19) 0.000 0.000 0.000
N31 0.027(7) 0.019(7) 0.022(7) -0.003(5) 0.005(6) -0.003(6)
C21 0.030(9) 0.017(8) 0.018(8) 0.000(6) 0.005(6) 0.010(7)
C22 0.009(7) 0.017(8) 0.028(8) 0.001(6) 0.005(6) 0.004(6)
C23 0.014(8) 0.035(10) 0.040(10) -0.013(7) 0.009(7) -0.001(7)
C24 0.018(8) 0.011(8) 0.032(8) 0.007(6) 0.001(7) 0.002(7)
C25 0.011(7) 0.028(8) 0.013(7) -0.003(6) -0.005(6) -0.003(6)
O251 0.030(6) 0.029(6) 0.041(6) 0.002(5) -0.010(5) -0.017(5)
C251 0.026(8) 0.009(7) 0.031(8) -0.002(6) 0.003(7) -0.007(7)
C252 0.038(9) 0.030(9) 0.028(8) -0.001(7) -0.002(7) -0.007(7)
C253 0.024(8) 0.014(7) 0.028(8) -0.005(6) -0.002(6) -0.006(6)
C254 0.019(9) 0.029(9) 0.032(10) 0.003(7) 0.004(7) 0.003(7)
C255 0.022(8) 0.031(8) 0.031(8) -0.007(7) -0.011(7) -0.001(6)
C256 0.029(8) 0.021(8) 0.032(8) -0.006(7) -0.002(7) -0.005(6)
Cu3 0.0155(11) 0.0155(11) 0.0184(19) 0.000 0.000 0.000
N41 0.012(6) 0.019(6) 0.018(7) -0.004(5) -0.005(6) 0.001(5)
C31 0.020(8) 0.019(8) 0.020(8) 0.002(6) -0.008(6) 0.009(7)
C32 0.022(9) 0.027(9) 0.042(10) -0.010(8) -0.011(8) 0.001(7)
C33 0.017(8) 0.021(8) 0.022(8) 0.006(6) -0.005(7) 0.002(6)
C34 0.013(7) 0.021(8) 0.007(7) -0.002(6) -0.005(6) 0.006(7)
C35 0.017(8) 0.025(9) 0.026(8) 0.012(7) 0.004(7) -0.004(7)
O351 0.033(6) 0.028(5) 0.030(6) 0.006(5) -0.009(5) -0.015(5)
C351 0.026(8) 0.032(9) 0.016(7) 0.005(7) 0.003(7) 0.002(8)
C352 0.034(9) 0.015(7) 0.027(8) 0.006(6) 0.009(7) -0.002(7)
C353 0.021(8) 0.026(8) 0.028(8) 0.003(7) 0.001(7) 0.008(6)
C354 0.015(7) 0.007(7) 0.027(9) -0.003(6) -0.004(7) 0.000(6)
C355 0.025(8) 0.020(7) 0.025(7) 0.013(6) 0.006(7) -0.001(6)
C356 0.027(8) 0.028(9) 0.044(9) -0.003(8) -0.012(7) -0.012(7)

loop_
_atom_type_symbol
_atom_type_description
_atom_type_scat_dispersion_real
_atom_type_scat_dispersion_imag
_atom_type_scat_source
C C 0.0033 0.0016 'International Tables Vol C Tables 4.2.6.8 and 6.1.1.4'
H H 0.0000 0.0000 'International Tables Vol C Tables 4.2.6.8 and 6.1.1.4'
N N 0.0061 0.0033 'International Tables Vol C Tables 4.2.6.8 and 6.1.1.4'
O O 0.0106 0.0060 'International Tables Vol C Tables 4.2.6.8 and 6.1.1.4'
Cu Cu 0.3201 1.2651 'International Tables Vol C Tables 4.2.6.8 and 6.1.1.4'

loop_
_geom_angle_atom_site_label_1
_geom_angle_atom_site_label_2
_geom_angle_atom_site_label_3
_geom_angle
_geom_angle_site_symmetry_1
_geom_angle_site_symmetry_3
N22 Cu1 N22 177.9(8) 2_655 .
N22 Cu1 N21 89.5(4) 2_655 .
N22 Cu1 N21 90.4(4) . .
N22 Cu1 N21 90.4(4) 2_655 2_655
N22 Cu1 N21 89.5(4) . 2_655
N21 Cu1 N21 178.4(8) . 2_655
C1 N21 C4 104.7(10) . .
C1 N21 Cu1 128.3(8) . .
C4 N21 Cu1 126.9(9) . .
C9 N22 C6 106.8(10) . .
C9 N22 Cu1 127.1(9) . .
C6 N22 Cu1 126.2(9) . .
N21 C1 C2 110.4(11) . .
N21 C1 C10 124.5(11) . 2_655
C2 C1 C10 125.0(11) . 2_655
C3 C2 C1 107.3(12) . .
C3 C2 H2 126.4 . .
C1 C2 H2 126.4 . .
C2 C3 C4 108.6(12) . .
C2 C3 H3 125.7 . .
C4 C3 H3 125.7 . .
N21 C4 C5 123.9(12) . .
N21 C4 C3 108.9(11) . .
C5 C4 C3 127.1(12) . .
C6 C5 C4 124.9(11) . .
C6 C5 C54 118.1(11) . .
C4 C5 C54 117.0(12) . .
C5 C6 N22 126.9(12) . .
C5 C6 C7 123.6(11) . .
N22 C6 C7 109.5(11) . .
C8 C7 C6 107.0(12) . .
C8 C7 H7 126.5 . .
C6 C7 H7 126.5 . .
C7 C8 C9 106.7(12) . .
C7 C8 H8 126.7 . .
C9 C8 H8 126.7 . .
N22 C9 C10 127.0(11) . .
N22 C9 C8 110.1(11) . .
C10 C9 C8 122.6(12) . .
C9 C10 C1 123.1(11) . 2_655
C9 C10 C104 118.9(11) . .
C1 C10 C104 118.0(11) 2_655 .
C51 O51 H51 109.5 . .
C52 C51 C56 122.5(12) . .
C52 C51 O51 118.4(13) . .
C56 C51 O51 119.0(14) . .
C51 C52 C53 119.0(12) . .
C51 C52 H52 120.5 . .
C53 C52 H52 120.5 . .
C52 C53 C54 120.8(13) . .
C52 C53 H53 119.6 . .
C54 C53 H53 119.6 . .
C53 C54 C55 119.7(13) . .
C53 C54 C5 119.0(12) . .
C55 C54 C5 121.3(12) . .
C54 C55 C56 120.0(14) . .
C54 C55 H55 120.0 . .
C56 C55 H55 120.0 . .
C51 C56 C55 117.9(13) . .
C51 C56 H56 121.0 . .
C55 C56 H56 121.0 . .
C101 O101 H101 109.5 . .
O101 C101 C102 119.4(12) . .
O101 C101 C106 121.4(12) . .
C102 C101 C106 119.2(12) . .
C103 C102 C101 120.7(12) . .
C103 C102 H102 119.7 . .
C101 C102 H102 119.7 . .
C102 C103 C104 121.2(12) . .
C102 C103 H103 119.4 . .
C104 C103 H103 119.4 . .
C103 C104 C105 118.0(12) . .
C103 C104 C10 121.2(12) . .
C105 C104 C10 120.7(12) . .
C106 C105 C104 121.5(13) . .
C106 C105 H105 119.3 . .
C104 C105 H105 119.3 . .
C105 C106 C101 119.4(12) . .
C105 C106 H106 120.3 . .
C101 C106 H106 120.3 . .
N31 Cu2 N31 89.999(5) 3 .
N31 Cu2 N31 179.5(8) 3 4
N31 Cu2 N31 89.999(4) . 4
N31 Cu2 N31 89.999(4) 3 2
N31 Cu2 N31 179.5(8) . 2
N31 Cu2 N31 89.999(5) 4 2
C24 N31 C21 105.1(11) . .
C24 N31 Cu2 128.0(9) . .
C21 N31 Cu2 126.9(9) . .
N31 C21 C25 126.1(13) . 4
N31 C21 C22 109.4(12) . .
C25 C21 C22 124.5(12) 4 .
C23 C22 C21 107.2(12) . .
C23 C22 H22 126.4 . .
C21 C22 H22 126.4 . .
C22 C23 C24 107.0(13) . .
C22 C23 H23 126.5 . .
C24 C23 H23 126.5 . .
N31 C24 C25 125.0(12) . .
N31 C24 C23 111.3(12) . .
C25 C24 C23 123.8(13) . .
C21 C25 C24 123.9(12) 3 .
C21 C25 C254 119.5(13) 3 .
C24 C25 C254 116.5(12) . .
C251 O251 H251 109.5 . .
C252 C251 O251 122.7(13) . .
C252 C251 C256 122.3(12) . .
O251 C251 C256 115.0(12) . .
C251 C252 C253 118.8(14) . .
C251 C252 H252 120.6 . .
C253 C252 H252 120.6 . .
C254 C253 C252 122.1(13) . .
C254 C253 H253 119.0 . .
C252 C253 H253 119.0 . .
C253 C254 C255 118.0(13) . .
C253 C254 C25 121.5(13) . .
C255 C254 C25 120.3(14) . .
C254 C255 C256 121.9(15) . .
C254 C255 H255 119.0 . .
C256 C255 H255 119.0 . .
C251 C256 C255 116.7(13) . .
C251 C256 H256 121.7 . .
C255 C256 H256 121.7 . .
N41 Cu3 N41 89.999(8) 3_655 .
N41 Cu3 N41 179.4(8) 3_655 4_565
N41 Cu3 N41 89.999(6) . 4_565
N41 Cu3 N41 89.999(6) 3_655 2_665
N41 Cu3 N41 179.4(8) . 2_665
N41 Cu3 N41 89.999(7) 4_565 2_665
C34 N41 C31 105.6(10) . .
C34 N41 Cu3 128.1(8) . .
C31 N41 Cu3 126.3(8) . .
C35 C31 N41 125.9(12) 4_565 .
C35 C31 C32 125.2(12) 4_565 .
N41 C31 C32 108.8(11) . .
C33 C32 C31 108.2(12) . .
C33 C32 H32 125.9 . .
C31 C32 H32 125.9 . .
C32 C33 C34 106.6(12) . .
C32 C33 H33 126.7 . .
C34 C33 H33 126.7 . .
N41 C34 C35 125.8(11) . .
N41 C34 C33 110.7(11) . .
C35 C34 C33 123.4(12) . .
C31 C35 C34 123.8(12) 3_655 .
C31 C35 C354 116.9(12) 3_655 .
C34 C35 C354 119.1(11) . .
C351 O351 H351 109.5 . .
O351 C351 C356 122.8(13) . .
O351 C351 C352 117.6(12) . .
C356 C351 C352 119.6(13) . .
C351 C352 C353 120.1(13) . .
C351 C352 H352 119.9 . .
C353 C352 H352 119.9 . .
C352 C353 C354 119.0(13) . .
C352 C353 H353 120.5 . .
C354 C353 H353 120.5 . .
C355 C354 C353 119.9(11) . .
C355 C354 C35 122.9(13) . .
C353 C354 C35 117.1(13) . .
C354 C355 C356 120.6(13) . .
C354 C355 H355 119.7 . .
C356 C355 H355 119.7 . .
C351 C356 C355 120.6(14) . .
C351 C356 H356 119.7 . .
C355 C356 H356 119.7 . .
O61 N61 O62 120.8(14) . .
O61 N61 C61 120.2(14) . .
O62 N61 C61 119.0(14) . .
C62 C61 C66 123.0(15) . .
C62 C61 N61 119.0(15) . .
C66 C61 N61 118.0(15) . .
C61 C62 C63 118.2(18) . .
C61 C62 H62 120.9 . .
C63 C62 H62 120.9 . .
C64 C63 C62 121.4(19) . .
C64 C63 H63 119.3 . .
C62 C63 H63 119.3 . .
C63 C64 C65 119.4(17) . .
C63 C64 H64 120.3 . .
C65 C64 H64 120.3 . .
C66 C65 C64 119.7(17) . .
C66 C65 H65 120.2 . .
C64 C65 H65 120.2 . .
C61 C66 C65 118.3(16) . .
C61 C66 H66 120.8 . .
C65 C66 H66 120.8 . .
O71 N71 O72 122.8(15) . .
O71 N71 C71 119.6(15) . .
O72 N71 C71 117.5(15) . .
C76 C71 C72 121.7(15) . .
C76 C71 N71 118.7(16) . .
C72 C71 N71 119.5(16) . .
C73 C72 C71 118.8(19) . .
C73 C72 H72 120.6 . .
C71 C72 H72 120.6 . .
C72 C73 C74 120(2) . .
C72 C73 H73 120.2 . .
C74 C73 H73 120.2 . .
C75 C74 C73 118.3(18) . .
C75 C74 H74 120.9 . .
C73 C74 H74 120.9 . .
C76 C75 C74 119.8(19) . .
C76 C75 H75 120.1 . .
C74 C75 H75 120.1 . .
C75 C76 C71 121.6(18) . .
C75 C76 H76 119.2 . .
C71 C76 H76 119.2 . .
O82 N81 O81 124.1(16) . .
O82 N81 C81 121.2(15) . .
O81 N81 C81 114.6(15) . .
C86 C81 C82 120.8(15) . .
C86 C81 N81 122.3(15) . .
C82 C81 N81 116.5(15) . .
C83 C82 C81 117.9(18) . .
C83 C82 H82 121.0 . .
C81 C82 H82 121.0 . .
C84 C83 C82 122(2) . .
C84 C83 H83 118.9 . .
C82 C83 H83 118.9 . .
C83 C84 C85 118.7(18) . .
C83 C84 H84 120.7 . .
C85 C84 H84 120.7 . .
C86 C85 C84 120.1(17) . .
C86 C85 H85 119.9 . .
C84 C85 H85 119.9 . .
C81 C86 C85 119.7(16) . .
C81 C86 H86 120.2 . .
C85 C86 H86 120.2 . .
O92 N91 O91 122.9(12) . .
O92 N91 C91 118.9(13) . .
O91 N91 C91 118.0(12) . .
C96 C91 C92 121.5(14) . .
C96 C91 N91 119.1(13) . .
C92 C91 N91 119.4(13) . .
C93 C92 C91 119.8(15) . .
C93 C92 H92 120.1 . .
C91 C92 H92 120.1 . .
C92 C93 C94 119.6(16) . .
C92 C93 H93 120.2 . .
C94 C93 H93 120.2 . .
C93 C94 C95 121.1(15) . .
C93 C94 H94 119.4 . .
C95 C94 H94 119.4 . .
C96 C95 C94 118.3(16) . .
C96 C95 H95 120.9 . .
C94 C95 H95 120.9 . .
C91 C96 C95 119.5(15) . .
C91 C96 H96 120.2 . .
C95 C96 H96 120.2 . .
O111 N111 O112 123.5(15) . .
O111 N111 C111 117.7(14) . .
O112 N111 C111 118.8(13) . .
C112 C111 C116 119.6(14) . .
C112 C111 N111 121.5(14) . .
C116 C111 N111 118.8(14) . .
C113 C112 C111 120.6(16) . .
C113 C112 H112 119.7 . .
C111 C112 H112 119.7 . .
C112 C113 C114 120.7(17) . .
C112 C113 H113 119.7 . .
C114 C113 H113 119.7 . .
C113 C114 C115 118.6(17) . .
C113 C114 H114 120.7 . .
C115 C114 H114 120.7 . .
C116 C115 C114 121.8(18) . .
C116 C115 H115 119.1 . .
C114 C115 H115 119.1 . .
C115 C116 C111 118.8(16) . .
C115 C116 H116 120.6 . .
C111 C116 H116 120.6 . .
O121 N121 O122 125(2) . .
O121 N121 C121 118.1(19) . .
O122 N121 C121 117(2) . .
C122 C121 C126 120.0 . .
C122 C121 N121 121.2(14) . .
C126 C121 N121 118.8(14) . .
C121 C122 C123 120.0 . .
C121 C122 H122 120.0 . .
C123 C122 H122 120.0 . .
C124 C123 C122 120.0 . .
C124 C123 H123 120.0 . .
C122 C123 H123 120.0 . .
C123 C124 C125 120.0 . .
C123 C124 H124 120.0 . .
C125 C124 H124 120.0 . .
C124 C125 C126 120.0 . .
C124 C125 H125 120.0 . .
C126 C125 H125 120.0 . .
C125 C126 C121 120.0 . .
C125 C126 H126 120.0 . .
C121 C126 H126 120.0 . .
O132 N131 O131 126(2) . .
O132 N131 C131 116(2) . .
O131 N131 C131 118(2) . .
C132 C131 C136 120.0 . .
C132 C131 N131 120.4(16) . .
C136 C131 N131 119.6(15) . .
C133 C132 C131 120.0 . .
C133 C132 H132 120.0 . .
C131 C132 H132 120.0 . .
C134 C133 C132 120.0 . .
C134 C133 H133 120.0 . .
C132 C133 H133 120.0 . .
C133 C134 C135 120.0 . .
C133 C134 H134 120.0 . .
C135 C134 H134 120.0 . .
C136 C135 C134 120.0 . .
C136 C135 H135 120.0 . .
C134 C135 H135 120.0 . .
C135 C136 C131 120.0 . .
C135 C136 H136 120.0 . .
C131 C136 H136 120.0 . .

loop_
_geom_bond_atom_site_label_1
_geom_bond_atom_site_label_2
_geom_bond_distance
_geom_bond_site_symmetry_2
Cu1 N22 1.998(10) 2_655
Cu1 N22 1.998(10) .
Cu1 N21 2.003(10) .
Cu1 N21 2.003(10) 2_655
N21 C1 1.389(16) .
N21 C4 1.397(16) .
N22 C9 1.365(16) .
N22 C6 1.374(16) .
C1 C2 1.397(19) .
C1 C10 1.401(17) 2_655
C2 C3 1.342(17) .
C2 H2 0.9500 .
C3 C4 1.408(18) .
C3 H3 0.9500 .
C4 C5 1.407(17) .
C5 C6 1.368(18) .
C5 C54 1.527(18) .
C6 C7 1.454(19) .
C7 C8 1.356(17) .
C7 H7 0.9500 .
C8 C9 1.452(18) .
C8 H8 0.9500 .
C9 C10 1.401(18) .
C10 C1 1.401(17) 2_655
C10 C104 1.481(18) .
O51 C51 1.419(16) .
O51 H51 0.8400 .
C51 C52 1.35(2) .
C51 C56 1.392(19) .
C52 C53 1.379(18) .
C52 H52 0.9500 .
C53 C54 1.382(17) .
C53 H53 0.9500 .
C54 C55 1.387(18) .
C55 C56 1.397(18) .
C55 H55 0.9500 .
C56 H56 0.9500 .
O101 C101 1.361(15) .
O101 H101 0.8400 .
C101 C102 1.379(19) .
C101 C106 1.404(18) .
C102 C103 1.377(17) .
C102 H102 0.9500 .
C103 C104 1.388(17) .
C103 H103 0.9500 .
C104 C105 1.390(18) .
C105 C106 1.384(17) .
C105 H105 0.9500 .
C106 H106 0.9500 .
Cu2 N31 2.010(11) 3
Cu2 N31 2.010(11) .
Cu2 N31 2.010(11) 4
Cu2 N31 2.010(11) 2
N31 C24 1.364(16) .
N31 C21 1.375(16) .
C21 C25 1.397(18) 4
C21 C22 1.454(19) .
C22 C23 1.324(18) .
C22 H22 0.9500 .
C23 C24 1.426(19) .
C23 H23 0.9500 .
C24 C25 1.417(18) .
C25 C21 1.397(18) 3
C25 C254 1.479(19) .
O251 C251 1.401(15) .
O251 H251 0.8400 .
C251 C252 1.370(19) .
C251 C256 1.41(2) .
C252 C253 1.394(19) .
C252 H252 0.9500 .
C253 C254 1.39(2) .
C253 H253 0.9500 .
C254 C255 1.39(2) .
C255 C256 1.422(18) .
C255 H255 0.9500 .
C256 H256 0.9500 .
Cu3 N41 1.998(10) 3_655
Cu3 N41 1.998(10) .
Cu3 N41 1.998(10) 4_565
Cu3 N41 1.998(10) 2_665
N41 C34 1.364(15) .
N41 C31 1.409(16) .
C31 C35 1.384(18) 4_565
C31 C32 1.428(18) .
C32 C33 1.351(18) .
C32 H32 0.9500 .
C33 C34 1.437(17) .
C33 H33 0.9500 .
C34 C35 1.393(18) .
C35 C31 1.384(18) 3_655
C35 C354 1.504(18) .
O351 C351 1.360(16) .
O351 H351 0.8400 .
C351 C356 1.38(2) .
C351 C352 1.391(19) .
C352 C353 1.397(19) .
C352 H352 0.9500 .
C353 C354 1.43(2) .
C353 H353 0.9500 .
C354 C355 1.350(19) .
C355 C356 1.397(18) .
C355 H355 0.9500 .
C356 H356 0.9500 .
O61 N61 1.231(16) .
O62 N61 1.239(15) .
N61 C61 1.44(2) .
C61 C62 1.36(2) .
C61 C66 1.39(2) .
C62 C63 1.39(2) .
C62 H62 0.9500 .
C63 C64 1.38(2) .
C63 H63 0.9500 .
C64 C65 1.41(2) .
C64 H64 0.9500 .
C65 C66 1.39(2) .
C65 H65 0.9500 .
C66 H66 0.9500 .
O71 N71 1.220(17) .
O72 N71 1.228(18) .
N71 C71 1.458(19) .
C71 C76 1.38(2) .
C71 C72 1.38(2) .
C72 C73 1.37(3) .
C72 H72 0.9500 .
C73 C74 1.45(3) .
C73 H73 0.9500 .
C74 C75 1.42(3) .
C74 H74 0.9500 .
C75 C76 1.32(2) .
C75 H75 0.9500 .
C76 H76 0.9500 .
O81 N81 1.234(16) .
O82 N81 1.220(17) .
N81 C81 1.443(19) .
C81 C86 1.37(2) .
C81 C82 1.40(2) .
C82 C83 1.38(3) .
C82 H82 0.9500 .
C83 C84 1.36(3) .
C83 H83 0.9500 .
C84 C85 1.40(2) .
C84 H84 0.9500 .
C85 C86 1.38(2) .
C85 H85 0.9500 .
C86 H86 0.9500 .
O91 N91 1.244(15) .
O92 N91 1.209(15) .
N91 C91 1.464(16) .
C91 C96 1.37(2) .
C91 C92 1.38(2) .
C92 C93 1.36(2) .
C92 H92 0.9500 .
C93 C94 1.38(2) .
C93 H93 0.9500 .
C94 C95 1.41(2) .
C94 H94 0.9500 .
C95 C96 1.38(2) .
C95 H95 0.9500 .
C96 H96 0.9500 .
O111 N111 1.221(16) .
O112 N111 1.245(16) .
N111 C111 1.447(19) .
C111 C112 1.37(2) .
C111 C116 1.42(2) .
C112 C113 1.36(2) .
C112 H112 0.9500 .
C113 C114 1.38(2) .
C113 H113 0.9500 .
C114 C115 1.40(2) .
C114 H114 0.9500 .
C115 C116 1.34(2) .
C115 H115 0.9500 .
C116 H116 0.9500 .
O121 N121 1.233(19) .
O122 N121 1.234(18) .
N121 C121 1.41(2) .
C121 C122 1.3900 .
C121 C126 1.3900 .
C122 C123 1.3900 .
C122 H122 0.9500 .
C123 C124 1.3900 .
C123 H123 0.9500 .
C124 C125 1.3900 .
C124 H124 0.9500 .
C125 C126 1.3900 .
C125 H125 0.9500 .
C126 H126 0.9500 .
O131 N131 1.228(19) .
O132 N131 1.224(19) .
N131 C131 1.43(2) .
C131 C132 1.3900 .
C131 C136 1.3900 .
C132 C133 1.3900 .
C132 H132 0.9500 .
C133 C134 1.3900 .
C133 H133 0.9500 .
C134 C135 1.3900 .
C134 H134 0.9500 .
C135 C136 1.3900 .
C135 H135 0.9500 .
C136 H136 0.9500 .

loop_
_geom_hbond_atom_site_label_D
_geom_hbond_atom_site_label_H
_geom_hbond_atom_site_label_A
_geom_hbond_distance_DH
_geom_hbond_distance_HA
_geom_hbond_distance_DA
_geom_hbond_angle_DHA
_geom_hbond_site_symmetry_A
O51 H51 O101 0.84 1.85 2.686(11) 175 4_565
O101 H101 O351 0.84 1.87 2.700(14) 170 3_655
O251 H251 O51 0.84 1.86 2.698(14) 172 8_554
O351 H351 O251 0.84 1.86 2.673(10) 162 .
